data_2236707
loop_
_publ_author_name
'Guo, Jing Jing'
'Wang, Wei'
'Zhang, Yi Dong'
'Yang, Li'
'Zhang, Shu Hua'

_publ_section_title
;
 <i>trans</i>-Bis[4-amino-<i>N</i>-(pyrimidin-2-yl-\k<i>N</i>)benzenesulfonamidato-\k<i>N</i>]bis(<i>N</i>,<i>N</i>-dimethylformamide-\k<i>O</i>)cobalt(II)
;
_journal_coeditor_code WM2693
_journal_issue 11
_journal_name_full 'Acta Crystallographica Section E'
_journal_page_first m1398
_journal_page_last m1399
_journal_paper_doi 10.1107/S160053681204336X
_journal_volume 68
_journal_year 2012
_chemical_formula_iupac '[Co (C10 H9 N4 O2 S)2(C3 H7 N O)2]'
_chemical_formula_moiety 'C26 H32 Co N10 O6 S2'
_chemical_formula_sum 'C26 H32 Co N10 O6 S2'
_chemical_formula_weight 703.67
_chemical_name_systematic
;
<i>trans</i>-Bis[4-amino-<i>N</i>-(pyrimidin-2-yl-
\k<i>N</i>)benzenesulfonamidato-\k<i>N</i>]bis(<i>N</i>,<i>N</i>-
dimethylformamide-\k<i>O</i>)cobalt(II)
;
_space_group_IT_number 14
_symmetry_cell_setting monoclinic
_symmetry_space_group_name_Hall '-P 2ybc'
_symmetry_space_group_name_H-M 'P 1 21/c 1'
_atom_sites_solution_hydrogens geom
_atom_sites_solution_primary direct
_atom_sites_solution_secondary difmap
_audit_creation_method SHELXL-97
_cell_angle_alpha 90.00
_cell_angle_beta 102.147(6)
_cell_angle_gamma 90.00
_cell_formula_units_Z 2
_cell_length_a 8.9008(6)
_cell_length_b 11.2078(6)
_cell_length_c 16.5565(9)
_cell_measurement_reflns_used 4388
_cell_measurement_temperature 298(2)
_cell_measurement_theta_max 28.706
_cell_measurement_theta_min 2.958
_cell_volume 1614.67(17)
_computing_cell_refinement 'SAINT (Bruker, 2001)'
_computing_data_collection 'SMART (Bruker, 2001)'
_computing_data_reduction 'SAINT (Bruker, 2001)'
_computing_molecular_graphics 'SHELXTL (Sheldrick, 2008)'
_computing_publication_material 'SHELXTL (Sheldrick, 2008)'
_computing_structure_refinement 'SHELXL97 (Sheldrick, 2008)'
_computing_structure_solution 'SHELXS97 (Sheldrick, 2008)'
_diffrn_ambient_temperature 298(2)
_diffrn_detector_area_resol_mean 0
_diffrn_measured_fraction_theta_full 0.993
_diffrn_measured_fraction_theta_max 0.993
_diffrn_measurement_device_type 'Bruker SMART CCD'
_diffrn_measurement_method 'phi and omega scans'
_diffrn_radiation_monochromator graphite
_diffrn_radiation_source 'fine-focus sealed tube'
_diffrn_radiation_type MoK\a
_diffrn_radiation_wavelength 0.71073
_diffrn_reflns_av_R_equivalents 0.0282
_diffrn_reflns_av_sigmaI/netI 0.0274
_diffrn_reflns_limit_h_max 11
_diffrn_reflns_limit_h_min -11
_diffrn_reflns_limit_k_max 13
_diffrn_reflns_limit_k_min -14
_diffrn_reflns_limit_l_max 19
_diffrn_reflns_limit_l_min -21
_diffrn_reflns_number 13220
_diffrn_reflns_theta_full 26.98
_diffrn_reflns_theta_max 26.98
_diffrn_reflns_theta_min 2.96
_diffrn_standards_decay_% 0
_diffrn_standards_interval_count 0
_diffrn_standards_interval_time 0
_diffrn_standards_number 0
_exptl_absorpt_coefficient_mu 0.716
_exptl_absorpt_correction_T_max 0.869
_exptl_absorpt_correction_T_min 0.815
_exptl_absorpt_correction_type multi-scan
_exptl_absorpt_process_details
;
(<i>SADABS</i>; Bruker, 2001)
;
_exptl_crystal_colour red
_exptl_crystal_density_diffrn 1.447
_exptl_crystal_density_method 'not measured'
_exptl_crystal_description block
_exptl_crystal_F_000 730
_exptl_crystal_size_max 0.28
_exptl_crystal_size_mid 0.25
_exptl_crystal_size_min 0.20
_refine_diff_density_max 0.333
_refine_diff_density_min -0.351
_refine_ls_extinction_coef 0.00120(10)
_refine_ls_extinction_expression Fc^*^=kFc[1+0.001xFc^2^\l^3^/sin(2\q)]^-1/4^
_refine_ls_extinction_method 'SHELXL97 (Sheldrick, 2008)'
_refine_ls_goodness_of_fit_ref 0.992
_refine_ls_hydrogen_treatment constr
_refine_ls_matrix_type full
_refine_ls_number_parameters 222
_refine_ls_number_reflns 3495
_refine_ls_number_restraints 36
_refine_ls_restrained_S_all 1.021
_refine_ls_R_factor_all 0.0482
_refine_ls_R_factor_gt 0.0399
_refine_ls_shift/su_max 0.000
_refine_ls_shift/su_mean 0.000
_refine_ls_structure_factor_coef Fsqd
_refine_ls_weighting_details 'calc w=1/[\s^2^(Fo^2^)+(0.0311P)^2^+1.5416P] where P=(Fo^2^+2Fc^2^)/3'
_refine_ls_weighting_scheme calc
_refine_ls_wR_factor_gt 0.0901
_refine_ls_wR_factor_ref 0.0954
_reflns_number_gt 2989
_reflns_number_total 3495
_reflns_threshold_expression I>2sigma(I)
_cod_data_source_file wm2693.cif
_cod_data_source_block I
_cod_original_cell_volume 1614.67(16)
_cod_original_sg_symbol_H-M 'P 21/c'
_cod_database_code 2236707
_cod_database_fobs_code 2236707

loop_
_symmetry_equiv_pos_as_xyz
'x, y, z'
'-x, y+1/2, -z+1/2'
'-x, -y, -z'
'x, -y-1/2, z-1/2'

loop_
_atom_site_type_symbol
_atom_site_label
_atom_site_fract_x
_atom_site_fract_y
_atom_site_fract_z
_atom_site_U_iso_or_equiv
_atom_site_adp_type
_atom_site_calc_flag
_atom_site_refinement_flags
_atom_site_occupancy
_atom_site_symmetry_multiplicity
_atom_site_disorder_assembly
_atom_site_disorder_group
C C1 0.4095(3) 0.9002(2) 0.13724(16) 0.0476(6) Uani d . 1 1 . .
H H1A 0.4447 0.9344 0.0935 0.057 Uiso calc R 1 1 . .
C C2 0.3251(2) 0.7957(2) 0.12498(14) 0.0363(5) Uani d . 1 1 A .
C C3 0.2761(3) 0.7454(3) 0.19139(15) 0.0507(6) Uani d . 1 1 . .
H H3A 0.2212 0.6742 0.1843 0.061 Uiso calc R 1 1 . .
C C4 0.3079(3) 0.7994(3) 0.26800(16) 0.0572(7) Uani d . 1 1 . .
H H4A 0.2744 0.7640 0.3119 0.069 Uiso calc R 1 1 . .
C C5 0.3892(3) 0.9061(3) 0.28047(16) 0.0508(7) Uani d . 1 1 . .
C C6 0.4421(3) 0.9543(3) 0.21390(17) 0.0568(7) Uani d . 1 1 . .
H H6A 0.5002 1.0240 0.2213 0.068 Uiso calc R 1 1 . .
C C7 -0.0153(2) 0.73277(19) 0.00525(13) 0.0319(5) Uani d . 1 1 . .
C C8 -0.1683(3) 0.8945(2) -0.00174(16) 0.0438(6) Uani d . 1 1 . .
H H8A -0.1808 0.9767 0.0005 0.053 Uiso calc R 1 1 . .
C C9 -0.2982(3) 0.8242(2) -0.01745(18) 0.0513(7) Uani d . 1 1 . .
H H9A -0.3961 0.8573 -0.0260 0.062 Uiso calc R 1 1 . .
C C10 -0.2766(3) 0.7031(2) -0.01992(17) 0.0497(6) Uani d . 1 1 . .
H H10A -0.3616 0.6528 -0.0293 0.060 Uiso calc R 1 1 . .
Co Co1 0.0000 0.5000 0.0000 0.03466(14) Uani d S 1 2 . .
N N1 -0.1368(2) 0.65637(17) -0.00916(13) 0.0402(5) Uani d . 1 1 A .
N N2 0.1174(2) 0.66834(16) 0.01562(12) 0.0350(4) Uani d . 1 1 A .
N N3 -0.0252(2) 0.85105(17) 0.01044(12) 0.0372(4) Uani d . 1 1 . .
N N4 0.4124(3) 0.9634(3) 0.35511(15) 0.0724(8) Uani d . 1 1 . .
H H4B 0.3765 0.9335 0.3950 0.087 Uiso calc R 1 1 . .
H H4C 0.4629 1.0294 0.3621 0.087 Uiso calc R 1 1 . .
O O2 0.29575(19) 0.81638(15) -0.03312(10) 0.0437(4) Uani d . 1 1 A .
O O3 0.38724(19) 0.62601(16) 0.02969(12) 0.0519(5) Uani d . 1 1 A .
S S1 0.28414(6) 0.72636(5) 0.02742(3) 0.03470(15) Uani d . 1 1 . .
O O1 0.0274(19) 0.4809(16) 0.1263(12) 0.053(2) Uani d P 0.559(4) 1 A 1
C C11 -0.0332(9) 0.5365(7) 0.1739(6) 0.0563(17) Uani d PU 0.559(4) 1 A 1
H H11A -0.1225 0.5630 0.1388 0.084 Uiso calc PR 0.559(4) 1 A 1
C C13 -0.1386(10) 0.6711(8) 0.2810(5) 0.107(2) Uani d PU 0.559(4) 1 A 1
H H13A -0.1134 0.6764 0.3402 0.160 Uiso d PR 0.559(4) 1 A 1
H H13B -0.1218 0.7471 0.2577 0.160 Uiso d PR 0.559(4) 1 A 1
H H13C -0.2446 0.6489 0.2632 0.160 Uiso d PR 0.559(4) 1 A 1
C C12 0.0603(12) 0.5055(8) 0.3034(5) 0.098(2) Uani d PU 0.559(4) 1 A 1
H H12A 0.1286 0.4397 0.3204 0.147 Uiso d PR 0.559(4) 1 A 1
H H12B 0.1008 0.5758 0.3334 0.147 Uiso d PR 0.559(4) 1 A 1
H H12C -0.0388 0.4876 0.3145 0.147 Uiso d PR 0.559(4) 1 A 1
N N5 -0.0499(7) 0.5829(5) 0.2463(3) 0.0665(13) Uani d PU 0.559(4) 1 A 1
O O1' -0.009(3) 0.501(2) 0.1318(16) 0.053(2) Uani d P 0.441(4) 1 A 2
C C11' -0.0812(12) 0.5748(10) 0.1647(7) 0.0563(17) Uani d P 0.441(4) 1 A 2
H H11B -0.1748 0.6128 0.1375 0.084 Uiso d PR 0.441(4) 1 A 2
C C13' 0.1448(14) 0.4546(11) 0.2886(6) 0.107(2) Uani d PU 0.441(4) 1 A 2
H H13D 0.1783 0.4035 0.2493 0.160 Uiso d PR 0.441(4) 1 A 2
H H13E 0.2274 0.5065 0.3134 0.160 Uiso d PR 0.441(4) 1 A 2
H H13F 0.1146 0.4068 0.3306 0.160 Uiso d PR 0.441(4) 1 A 2
C C12' -0.0588(13) 0.5888(10) 0.3139(5) 0.098(2) Uani d PU 0.441(4) 1 A 2
H H12D -0.0379 0.5933 0.3731 0.147 Uiso d PR 0.441(4) 1 A 2
H H12E -0.0382 0.6648 0.2916 0.147 Uiso d PR 0.441(4) 1 A 2
H H12F -0.1647 0.5681 0.2937 0.147 Uiso d PR 0.441(4) 1 A 2
N N5' 0.0174(10) 0.5244(7) 0.2573(5) 0.0665(13) Uani d P 0.441(4) 1 A 2

loop_
_atom_site_aniso_label
_atom_site_aniso_U_11
_atom_site_aniso_U_22
_atom_site_aniso_U_33
_atom_site_aniso_U_12
_atom_site_aniso_U_13
_atom_site_aniso_U_23
C1 0.0493(14) 0.0501(15) 0.0422(13) -0.0135(12) 0.0066(11) 0.0020(12)
C2 0.0331(11) 0.0383(12) 0.0342(11) -0.0024(9) -0.0004(9) 0.0011(10)
C3 0.0565(15) 0.0515(16) 0.0409(13) -0.0211(13) 0.0031(11) 0.0010(12)
C4 0.0653(17) 0.0698(19) 0.0340(13) -0.0220(15) 0.0047(12) 0.0016(13)
C5 0.0473(14) 0.0605(17) 0.0386(13) -0.0069(12) -0.0049(11) -0.0041(12)
C6 0.0605(17) 0.0523(16) 0.0527(16) -0.0222(14) 0.0006(13) -0.0068(13)
C7 0.0351(11) 0.0280(11) 0.0313(11) -0.0031(9) 0.0038(9) -0.0032(9)
C8 0.0448(13) 0.0333(12) 0.0533(15) 0.0049(10) 0.0103(11) -0.0007(11)
C9 0.0366(12) 0.0485(15) 0.0697(18) 0.0047(11) 0.0130(12) 0.0027(13)
C10 0.0359(13) 0.0469(15) 0.0657(17) -0.0097(11) 0.0095(12) -0.0025(13)
Co1 0.0448(3) 0.0246(2) 0.0328(2) -0.00372(17) 0.00405(18) -0.00398(17)
N1 0.0384(10) 0.0322(10) 0.0489(12) -0.0077(8) 0.0066(9) -0.0043(9)
N2 0.0353(9) 0.0254(9) 0.0416(10) -0.0006(7) 0.0021(8) -0.0041(8)
N3 0.0375(10) 0.0269(9) 0.0457(11) -0.0010(8) 0.0056(8) -0.0031(8)
N4 0.0836(18) 0.0854(19) 0.0428(13) -0.0255(16) 0.0012(13) -0.0148(13)
O2 0.0474(9) 0.0473(10) 0.0369(9) -0.0027(8) 0.0099(7) 0.0049(8)
O3 0.0441(9) 0.0492(11) 0.0617(11) 0.0162(8) 0.0092(8) -0.0004(9)
S1 0.0324(3) 0.0339(3) 0.0365(3) 0.0030(2) 0.0044(2) 0.0001(2)
O1 0.078(7) 0.052(5) 0.033(2) -0.005(4) 0.020(4) -0.008(3)
C11 0.062(4) 0.067(4) 0.041(2) -0.019(3) 0.014(3) -0.008(3)
C13 0.140(5) 0.126(5) 0.068(3) 0.001(4) 0.051(3) 0.000(3)
C12 0.128(5) 0.118(5) 0.049(3) -0.017(4) 0.020(3) -0.012(3)
N5 0.089(3) 0.070(3) 0.0436(18) -0.019(2) 0.021(2) -0.007(2)
O1' 0.078(7) 0.052(5) 0.033(2) -0.005(4) 0.020(4) -0.008(3)
C11' 0.062(4) 0.067(4) 0.041(2) -0.019(3) 0.014(3) -0.008(3)
C13' 0.140(5) 0.126(5) 0.068(3) 0.001(4) 0.051(3) 0.000(3)
C12' 0.128(5) 0.118(5) 0.049(3) -0.017(4) 0.020(3) -0.012(3)
N5' 0.089(3) 0.070(3) 0.0436(18) -0.019(2) 0.021(2) -0.007(2)

loop_
_atom_type_symbol
_atom_type_description
_atom_type_scat_dispersion_real
_atom_type_scat_dispersion_imag
_atom_type_scat_source
C C 0.0033 0.0016 'International Tables Vol C Tables 4.2.6.8 and 6.1.1.4'
H H 0.0000 0.0000 'International Tables Vol C Tables 4.2.6.8 and 6.1.1.4'
N N 0.0061 0.0033 'International Tables Vol C Tables 4.2.6.8 and 6.1.1.4'
O O 0.0106 0.0060 'International Tables Vol C Tables 4.2.6.8 and 6.1.1.4'
Co Co 0.3494 0.9721 'International Tables Vol C Tables 4.2.6.8 and 6.1.1.4'
S S 0.1246 0.1234 'International Tables Vol C Tables 4.2.6.8 and 6.1.1.4'

loop_
_geom_angle_atom_site_label_1
_geom_angle_atom_site_label_2
_geom_angle_atom_site_label_3
_geom_angle_site_symmetry_1
_geom_angle_site_symmetry_3
_geom_angle
C6 C1 C2 . . 120.6(2)
C6 C1 H1A . . 119.7
C2 C1 H1A . . 119.7
C1 C2 C3 . . 118.7(2)
C1 C2 S1 . . 120.66(19)
C3 C2 S1 . . 120.62(18)
C4 C3 C2 . . 120.9(2)
C4 C3 H3A . . 119.6
C2 C3 H3A . . 119.6
C3 C4 C5 . . 120.9(3)
C3 C4 H4A . . 119.6
C5 C4 H4A . . 119.6
N4 C5 C4 . . 120.8(3)
N4 C5 C6 . . 121.2(3)
C4 C5 C6 . . 117.9(2)
C1 C6 C5 . . 121.0(2)
C1 C6 H6A . . 119.5
C5 C6 H6A . . 119.5
N3 C7 N1 . . 125.2(2)
N3 C7 N2 . . 125.86(19)
N1 C7 N2 . . 108.91(19)
N3 C8 C9 . . 123.7(2)
N3 C8 H8A . . 118.2
C9 C8 H8A . . 118.2
C10 C9 C8 . . 117.0(2)
C10 C9 H9A . . 121.5
C8 C9 H9A . . 121.5
N1 C10 C9 . . 121.3(2)
N1 C10 H10A . . 119.3
C9 C10 H10A . . 119.3
O1 Co1 O1 3_565 . 180.0(10)
O1 Co1 N1 3_565 . 84.2(3)
O1 Co1 N1 . . 95.8(3)
O1 Co1 N1 3_565 3_565 95.8(3)
O1 Co1 N1 . 3_565 84.2(3)
N1 Co1 N1 . 3_565 180.00(11)
O1 Co1 N2 3_565 . 89.0(6)
O1 Co1 N2 . . 91.0(6)
N1 Co1 N2 . . 62.59(7)
N1 Co1 N2 3_565 . 117.41(7)
O1 Co1 N2 3_565 3_565 91.0(6)
O1 Co1 N2 . 3_565 89.0(6)
N1 Co1 N2 . 3_565 117.41(7)
N1 Co1 N2 3_565 3_565 62.59(7)
N2 Co1 N2 . 3_565 180.0
O1 Co1 O1' 3_565 3_565 10.6(8)
O1 Co1 O1' . 3_565 169.4(8)
N1 Co1 O1' . 3_565 94.1(5)
N1 Co1 O1' 3_565 3_565 85.9(5)
N2 Co1 O1' . 3_565 90.2(7)
N2 Co1 O1' 3_565 3_565 89.8(7)
O1 Co1 O1' 3_565 . 169.4(8)
O1 Co1 O1' . . 10.6(8)
N1 Co1 O1' . . 85.9(5)
N1 Co1 O1' 3_565 . 94.1(5)
N2 Co1 O1' . . 89.8(7)
N2 Co1 O1' 3_565 . 90.2(7)
O1' Co1 O1' 3_565 . 180.000(3)
C10 N1 C7 . . 117.6(2)
C10 N1 Co1 . . 147.50(17)
C7 N1 Co1 . . 94.85(14)
C7 N2 S1 . . 123.96(15)
C7 N2 Co1 . . 93.64(13)
S1 N2 Co1 . . 142.24(11)
C7 N3 C8 . . 115.21(19)
C5 N4 H4B . . 120.0
C5 N4 H4C . . 120.0
H4B N4 H4C . . 120.0
O2 S1 O3 . . 115.11(11)
O2 S1 N2 . . 113.67(10)
O3 S1 N2 . . 104.78(10)
O2 S1 C2 . . 107.31(11)
O3 S1 C2 . . 108.17(11)
N2 S1 C2 . . 107.48(10)
C11 O1 Co1 . . 129.0(12)
O1 C11 N5 . . 157.5(12)
O1 C11 H11A . . 101.2
N5 C11 H11A . . 101.2
O1 C11 H11B . . 118.0
N5 C11 H11B . . 84.2
N5 C13 H13A . . 114.5
N5 C13 H13B . . 107.4
H13A C13 H13B . . 109.5
N5 C13 H13C . . 106.4
H13A C13 H13C . . 109.4
H13B C13 H13C . . 109.5
N5 C13 H12E . . 53.8
H13A C13 H12E . . 77.9
H13B C13 H12E . . 85.1
H13C C13 H12E . . 159.2
N5 C13 H12F . . 63.8
H13A C13 H12F . . 83.9
H13B C13 H12F . . 166.5
H13C C13 H12F . . 65.9
H12E C13 H12F . . 96.5
N5 C12 H12A . . 157.8
N5 C12 H12B . . 88.6
H12A C12 H12B . . 109.5
N5 C12 H12C . . 74.6
H12A C12 H12C . . 109.5
H12B C12 H12C . . 109.5
N5 C12 H13E . . 125.9
H12A C12 H13E . . 53.6
H12B C12 H13E . . 70.9
H12C C12 H13E . . 159.1
N5 C12 H13F . . 153.6
H12B C12 H13F . . 117.7
H12C C12 H13F . . 92.7
H13E C12 H13F . . 70.1
C11 N5 C13 . . 141.8(7)
C11 N5 C12 . . 99.2(6)
C13 N5 C12 . . 119.0(6)
C11 N5 H12E . . 149.4
C12 N5 H12E . . 95.2
C11 N5 H12F . . 132.3
C13 N5 H12F . . 49.4
C12 N5 H12F . . 92.0
H12E N5 H12F . . 73.5
C11' O1' Co1 . . 124.5(17)
O1' C11' N5' . . 87.5(14)
O1' C11' H11B . . 124.6
N5' C11' H11B . . 143.7
N5' C13' H12A . . 99.0
N5' C13' H13D . . 115.4
H12A C13' H13D . . 126.7
N5' C13' H13E . . 108.1
H12A C13' H13E . . 95.5
H13D C13' H13E . . 109.5
N5' C13' H13F . . 104.7
H13D C13' H13F . . 109.5
H13E C13' H13F . . 109.5
N5' C12' H13A . . 154.8
N5' C12' H12B . . 60.6
H13A C12' H12B . . 117.7
N5' C12' H12C . . 54.9
H13A C12' H12C . . 150.1
H12B C12' H12C . . 75.3
N5' C12' H12D . . 131.7
H13A C12' H12D . . 66.3
H12B C12' H12D . . 78.5
H12C C12' H12D . . 92.6
N5' C12' H12E . . 92.3
H13A C12' H12E . . 62.9
H12B C12' H12E . . 85.1
H12C C12' H12E . . 146.9
H12D C12' H12E . . 109.5
N5' C12' H12F . . 102.2
H13A C12' H12F . . 83.3
H12B C12' H12F . . 158.7
H12C C12' H12F . . 84.4
H12D C12' H12F . . 109.5
H12E C12' H12F . . 109.5
C13' N5' C12' . . 119.6(8)
C13' N5' C11' . . 138.9(8)
C12' N5' C11' . . 101.2(8)
C13' N5' H12B . . 70.6
C12' N5' H12B . . 57.6
C11' N5' H12B . . 137.0
C13' N5' H12C . . 87.5
C12' N5' H12C . . 49.6
C11' N5' H12C . . 126.1
H12B N5' H12C . . 71.3

loop_
_geom_bond_atom_site_label_1
_geom_bond_atom_site_label_2
_geom_bond_site_symmetry_2
_geom_bond_distance
_geom_bond_publ_flag
C1 C6 . 1.381(4) ?
C1 C2 . 1.383(3) ?
C1 H1A . 0.9300 ?
C2 C3 . 1.385(3) ?
C2 S1 . 1.760(2) ?
C3 C4 . 1.380(4) ?
C3 H3A . 0.9300 ?
C4 C5 . 1.390(4) ?
C4 H4A . 0.9300 ?
C5 N4 . 1.370(3) ?
C5 C6 . 1.396(4) ?
C6 H6A . 0.9300 ?
C7 N3 . 1.333(3) ?
C7 N1 . 1.360(3) ?
C7 N2 . 1.364(3) ?
C8 N3 . 1.339(3) ?
C8 C9 . 1.378(3) ?
C8 H8A . 0.9300 ?
C9 C10 . 1.373(4) ?
C9 H9A . 0.9300 ?
C10 N1 . 1.327(3) ?
C10 H10A . 0.9300 ?
Co1 O1 3_565 2.065(19) ?
Co1 O1 . 2.065(19) y
Co1 N1 . 2.121(2) y
Co1 N1 3_565 2.121(2) ?
Co1 N2 . 2.1460(18) y
Co1 N2 3_565 2.1460(18) ?
Co1 O1' 3_565 2.20(2) ?
Co1 O1' . 2.20(2) ?
N2 S1 . 1.5941(18) ?
N4 H4B . 0.8600 ?
N4 H4C . 0.8600 ?
O2 S1 . 1.4412(17) ?
O3 S1 . 1.4470(17) ?
O1 C11 . 1.216(13) ?
C11 N5 . 1.342(10) ?
C11 H11A . 0.9300 ?
C13 N5 . 1.457(9) ?
C13 H13A . 0.9602 ?
C13 H13B . 0.9597 ?
C13 H13C . 0.9600 ?
C13 H12E . 0.8765 ?
C12 N5 . 1.489(11) ?
C12 H12A . 0.9599 ?
C12 H12B . 0.9600 ?
C12 H12C . 0.9601 ?
O1' C11' . 1.244(17) ?
C11' N5' . 1.694(14) ?
C11' H11B . 0.9593 ?
C13' N5' . 1.386(13) ?
C13' H13D . 0.9600 ?
C13' H13E . 0.9600 ?
C13' H13F . 0.9600 ?
C12' N5' . 1.458(13) ?
C12' H12D . 0.9597 ?
C12' H12E . 0.9601 ?
C12' H12F . 0.9601 ?

loop_
_geom_hbond_atom_site_label_D
_geom_hbond_atom_site_label_H
_geom_hbond_atom_site_label_A
_geom_hbond_site_symmetry_A
_geom_hbond_distance_DH
_geom_hbond_distance_HA
_geom_hbond_distance_DA
_geom_hbond_angle_DHA
N4 H4B O3 4_576 0.86 2.31 3.112(3) 155.1
N4 H4C O3 2_655 0.86 2.27 2.951(3) 136.0
